data_7045090
loop_
_publ_author_name
'Marchetti, Fabio'
'Pettinari, Riccardo'
'Di Nicola, Corrado'
'Pettinari, Claudio'
'Palmucci, Jessica'
'Scopelliti, Rosario'
'Riedel, Tina'
'Therrien, Bruno'
'Galindo, Agust\'in'
'Dyson, Paul J.'

_publ_section_title
;
 Synthesis, characterization and cytotoxicity of arene-ruthenium(ii)
 complexes with acylpyrazolones functionalized with aromatic groups in the
 acyl moiety.
;
_journal_issue 3
_journal_name_full 'Dalton transactions (Cambridge, England : 2003)'
_journal_page_first 868
_journal_page_last 878
_journal_paper_doi 10.1039/c7dt04249c
_journal_volume 47
_journal_year 2018
_chemical_formula_moiety 'C33 H33 Cl N2 O2 Ru'
_chemical_formula_sum 'C33 H33 Cl N2 O2 Ru'
_chemical_formula_weight 626.13
_space_group_crystal_system orthorhombic
_space_group_IT_number 61
_space_group_name_Hall '-P 2ac 2ab'
_space_group_name_H-M_alt 'P b c a'
_symmetry_space_group_name_Hall '-P 2ac 2ab'
_symmetry_space_group_name_H-M 'P b c a'
_atom_sites_solution_hydrogens geom
_atom_sites_solution_primary direct
_atom_sites_solution_secondary difmap
_audit_creation_method SHELXL-2016/6
_audit_update_record
;
2017-10-20 deposited with the CCDC.
2017-12-07 downloaded from the CCDC.
;
_cell_angle_alpha 90
_cell_angle_beta 90
_cell_angle_gamma 90
_cell_formula_units_Z 8
_cell_length_a 13.815(2)
_cell_length_b 15.2054(13)
_cell_length_c 29.897(4)
_cell_measurement_reflns_used 89
_cell_measurement_temperature 120(2)
_cell_measurement_theta_max 22
_cell_measurement_theta_min 3
_cell_volume 6280.2(13)
_computing_cell_refinement 'Dirax/lsq (Duisenberg & Schreurs, 1989-2000)'
_computing_data_collection 'Collect (Bruker AXS BV, 1997-2004)'
_computing_data_reduction 'EvalCCD (Duisenberg & Schreurs, 1990-2000)'
_computing_molecular_graphics 'Mercury 3.9 (CSD, 2016)'
_computing_publication_material 'CIFTab (Sheldrick, 2016)'
_computing_structure_refinement 'SHELXL-2016/6 (Sheldrick, 2016)'
_computing_structure_solution 'SHELXS97 (Sheldrick, 1990)'
_diffrn_ambient_temperature 120(2)
_diffrn_measured_fraction_theta_full 0.999
_diffrn_measured_fraction_theta_max 0.999
_diffrn_measurement_device_type 'Bruker APEX II CCD'
_diffrn_measurement_method 'phi and omega scans'
_diffrn_radiation_monochromator graphite
_diffrn_radiation_source 'sealed tube'
_diffrn_radiation_type 'Mo K\a'
_diffrn_radiation_wavelength 0.71073
_diffrn_reflns_av_R_equivalents 0.1384
_diffrn_reflns_av_unetI/netI 0.0817
_diffrn_reflns_Laue_measured_fraction_full 0.999
_diffrn_reflns_Laue_measured_fraction_max 0.999
_diffrn_reflns_limit_h_max 16
_diffrn_reflns_limit_h_min -16
_diffrn_reflns_limit_k_max 18
_diffrn_reflns_limit_k_min -18
_diffrn_reflns_limit_l_max 35
_diffrn_reflns_limit_l_min -35
_diffrn_reflns_number 60975
_diffrn_reflns_point_group_measured_fraction_full 0.999
_diffrn_reflns_point_group_measured_fraction_max 0.999
_diffrn_reflns_theta_full 25.212
_diffrn_reflns_theta_max 25.212
_diffrn_reflns_theta_min 2.413
_exptl_absorpt_coefficient_mu 0.614
_exptl_absorpt_correction_T_max 0.7452
_exptl_absorpt_correction_T_min 0.5816
_exptl_absorpt_correction_type multi-scan
_exptl_absorpt_process_details
;
SADABS-2008/1 (Bruker, 2008) was used for absorption correction.
wR2(int) was 0.1197 before and 0.1029 after correction.
The Ration of minimum to maximum transmission is 0.7805.
The \l/2 correction factor is 0.0015.
;
_exptl_crystal_colour orange
_exptl_crystal_density_diffrn 1.324
_exptl_crystal_description prism
_exptl_crystal_F_000 2576
_exptl_crystal_size_max 0.262
_exptl_crystal_size_mid 0.142
_exptl_crystal_size_min 0.125
_refine_diff_density_max 1.444
_refine_diff_density_min -1.305
_refine_diff_density_rms 0.179
_refine_ls_extinction_coef 0.00061(11)
_refine_ls_extinction_expression Fc^*^=kFc[1+0.001xFc^2^\l^3^/sin(2\q)]^-1/4^
_refine_ls_extinction_method 'SHELXL-2016/6 (Sheldrick 2016)'
_refine_ls_goodness_of_fit_ref 1.260
_refine_ls_hydrogen_treatment constr
_refine_ls_matrix_type full
_refine_ls_number_parameters 360
_refine_ls_number_reflns 5659
_refine_ls_number_restraints 228
_refine_ls_restrained_S_all 1.241
_refine_ls_R_factor_all 0.1419
_refine_ls_R_factor_gt 0.1083
_refine_ls_shift/su_max 0.007
_refine_ls_shift/su_mean 0.000
_refine_ls_structure_factor_coef Fsqd
_refine_ls_weighting_details 'w=1/[\s^2^(Fo^2^)+(0.0001P)^2^+152.2641P] where P=(Fo^2^+2Fc^2^)/3'
_refine_ls_weighting_scheme calc
_refine_ls_wR_factor_gt 0.2212
_refine_ls_wR_factor_ref 0.2338
_reflns_Friedel_coverage 0.000
_reflns_number_gt 4147
_reflns_number_total 5659
_reflns_threshold_expression 'I > 2\s(I)'
_cod_data_source_file c7dt04249c2.cif
_cod_data_source_block complex4
_cod_depositor_comments 'Adding full bibliography for 7045087--7045091.cif.'
_cod_original_cell_volume 6280.2(14)
_cod_database_code 7045090
_shelx_shelxl_version_number 2016/6
_shelx_space_group_comment
;
The symmetry employed for this shelxl refinement is uniquely defined
by the following loop, which should always be used as a source of
symmetry information in preference to the above space-group names.
They are only intended as comments.
;
_shelx_estimated_absorpt_t_min 0.856
_shelx_estimated_absorpt_t_max 0.927

loop_
_space_group_symop_operation_xyz
'x, y, z'
'-x+1/2, -y, z+1/2'
'-x, y+1/2, -z+1/2'
'x+1/2, -y+1/2, -z'
'-x, -y, -z'
'x-1/2, y, -z-1/2'
'x, -y-1/2, z-1/2'
'-x-1/2, y-1/2, z'

loop_
_atom_site_label
_atom_site_type_symbol
_atom_site_fract_x
_atom_site_fract_y
_atom_site_fract_z
_atom_site_U_iso_or_equiv
_atom_site_adp_type
_atom_site_occupancy
_atom_site_site_symmetry_order
_atom_site_calc_flag
_atom_site_refinement_flags_posn
_atom_site_refinement_flags_adp
Ru1 Ru 0.38338(6) 0.18187(6) 0.44367(3) 0.0172(3) Uani 1 1 d . .
Cl1 Cl 0.3404(2) 0.32830(17) 0.46872(9) 0.0240(6) Uani 1 1 d . .
O1 O 0.2844(5) 0.2059(4) 0.3910(2) 0.0183(17) Uani 1 1 d . .
O2 O 0.4904(5) 0.2470(5) 0.4048(2) 0.0192(17) Uani 1 1 d . .
N1 N 0.2284(6) 0.2989(5) 0.3343(3) 0.017(2) Uani 1 1 d . .
N2 N 0.2649(6) 0.3700(6) 0.3076(3) 0.019(2) Uani 1 1 d . .
C1 C 0.1287(8) 0.2771(7) 0.3309(4) 0.021(2) Uani 1 1 d . U
C2 C 0.0950(8) 0.1963(7) 0.3474(4) 0.021(2) Uani 1 1 d . U
H2 H 0.137771 0.154608 0.360434 0.025 Uiso 1 1 calc R U
C3 C -0.0032(8) 0.1799(9) 0.3440(4) 0.029(2) Uani 1 1 d . U
H3 H -0.026756 0.124528 0.353873 0.035 Uiso 1 1 calc R U
C4 C -0.0681(9) 0.2392(9) 0.3272(4) 0.032(2) Uani 1 1 d . U
H4 H -0.135279 0.225887 0.326545 0.038 Uiso 1 1 calc R U
C5 C -0.0337(9) 0.3203(9) 0.3107(4) 0.035(2) Uani 1 1 d . U
H5 H -0.077570 0.361991 0.298504 0.042 Uiso 1 1 calc R U
C6 C 0.0649(8) 0.3391(8) 0.3125(4) 0.028(2) Uani 1 1 d . U
H6 H 0.088714 0.393503 0.301358 0.033 Uiso 1 1 calc R U
C7 C 0.2975(7) 0.2676(7) 0.3626(4) 0.019(2) Uani 1 1 d . U
C8 C 0.3581(8) 0.3774(7) 0.3183(4) 0.021(2) Uani 1 1 d . U
C9 C 0.3856(8) 0.3158(8) 0.3531(3) 0.0205(19) Uani 1 1 d . U
C10 C 0.4160(9) 0.4488(8) 0.2961(4) 0.030(3) Uani 1 1 d . U
H10A H 0.375333 0.479420 0.274266 0.045 Uiso 1 1 calc R U
H10B H 0.471870 0.422737 0.280920 0.045 Uiso 1 1 calc R U
H10C H 0.438457 0.490656 0.318784 0.045 Uiso 1 1 calc R U
C11 C 0.4759(8) 0.3001(7) 0.3725(4) 0.020(2) Uani 1 1 d . U
C12 C 0.5641(8) 0.3459(7) 0.3548(4) 0.020(2) Uani 1 1 d . U
C13 C 0.6133(8) 0.3154(8) 0.3182(4) 0.026(2) Uani 1 1 d . U
H13 H 0.592784 0.262665 0.304015 0.032 Uiso 1 1 calc R U
C14 C 0.6957(9) 0.3622(8) 0.3008(4) 0.031(2) Uani 1 1 d . U
H14 H 0.729124 0.340732 0.275300 0.037 Uiso 1 1 calc R U
C15 C 0.7259(8) 0.4387(8) 0.3217(4) 0.029(2) Uani 1 1 d . U
H15 H 0.780445 0.469269 0.310091 0.034 Uiso 1 1 calc R U
C16 C 0.6776(7) 0.4729(7) 0.3599(4) 0.022(2) Uani 1 1 d . U
C17 C 0.7089(8) 0.5498(8) 0.3830(4) 0.028(2) Uani 1 1 d . U
H17 H 0.763173 0.581341 0.371925 0.033 Uiso 1 1 calc R U
C18 C 0.6633(8) 0.5793(8) 0.4205(4) 0.028(2) Uani 1 1 d . U
H18 H 0.686706 0.630240 0.435429 0.033 Uiso 1 1 calc R U
C19 C 0.5815(8) 0.5346(7) 0.4373(4) 0.025(2) Uani 1 1 d . U
H19 H 0.548980 0.555884 0.463097 0.030 Uiso 1 1 calc R U
C20 C 0.5481(8) 0.4581(7) 0.4155(4) 0.020(2) Uani 1 1 d . U
H20 H 0.492532 0.428466 0.426567 0.024 Uiso 1 1 calc R U
C21 C 0.5963(7) 0.4255(7) 0.3778(4) 0.0161(19) Uani 1 1 d . U
C22 C 0.2930(8) 0.0785(7) 0.4720(4) 0.017(2) Uani 1 1 d . U
C23 C 0.3351(8) 0.1262(7) 0.5080(4) 0.020(2) Uani 1 1 d . U
C24 C 0.4394(8) 0.1408(7) 0.5086(4) 0.020(2) Uani 1 1 d . U
C25 C 0.4983(7) 0.1055(7) 0.4747(4) 0.018(2) Uani 1 1 d . U
C26 C 0.4566(8) 0.0543(7) 0.4388(4) 0.021(2) Uani 1 1 d . U
C27 C 0.3531(7) 0.0409(7) 0.4361(4) 0.020(2) Uani 1 1 d . U
C28 C 0.1840(8) 0.0723(8) 0.4663(4) 0.026(3) Uani 1 1 d . U
H28A H 0.152418 0.114633 0.486293 0.039 Uiso 1 1 calc R U
H28B H 0.162404 0.012712 0.473765 0.039 Uiso 1 1 calc R U
H28C H 0.166797 0.085707 0.435256 0.039 Uiso 1 1 calc R U
C29 C 0.2728(9) 0.1650(8) 0.5440(4) 0.031(3) Uani 1 1 d . U
H29A H 0.204566 0.159274 0.535657 0.046 Uiso 1 1 calc R U
H29B H 0.288892 0.227361 0.547814 0.046 Uiso 1 1 calc R U
H29C H 0.284382 0.133779 0.572221 0.046 Uiso 1 1 calc R U
C30 C 0.4826(10) 0.1994(8) 0.5455(4) 0.036(3) Uani 1 1 d . U
H30A H 0.463174 0.176892 0.574841 0.054 Uiso 1 1 calc R U
H30B H 0.458787 0.259722 0.541879 0.054 Uiso 1 1 calc R U
H30C H 0.553366 0.199008 0.543190 0.054 Uiso 1 1 calc R U
C31 C 0.6058(8) 0.1250(8) 0.4729(4) 0.028(3) Uani 1 1 d . U
H31A H 0.621936 0.169576 0.495356 0.043 Uiso 1 1 calc R U
H31B H 0.622676 0.147013 0.443073 0.043 Uiso 1 1 calc R U
H31C H 0.642299 0.071077 0.479011 0.043 Uiso 1 1 calc R U
C32 C 0.5211(9) 0.0206(8) 0.4014(4) 0.029(3) Uani 1 1 d . U
H32A H 0.490433 -0.030359 0.387173 0.044 Uiso 1 1 calc R U
H32B H 0.583922 0.003119 0.413802 0.044 Uiso 1 1 calc R U
H32C H 0.530570 0.067112 0.379187 0.044 Uiso 1 1 calc R U
C33 C 0.3057(9) -0.0074(8) 0.3992(4) 0.031(3) Uani 1 1 d . U
H33A H 0.338163 0.006420 0.370914 0.047 Uiso 1 1 calc R U
H33B H 0.237502 0.010006 0.397342 0.047 Uiso 1 1 calc R U
H33C H 0.309925 -0.070791 0.404870 0.047 Uiso 1 1 calc R U

loop_
_atom_site_aniso_label
_atom_site_aniso_U_11
_atom_site_aniso_U_22
_atom_site_aniso_U_33
_atom_site_aniso_U_23
_atom_site_aniso_U_13
_atom_site_aniso_U_12
Ru1 0.0172(4) 0.0137(4) 0.0206(4) 0.0042(4) -0.0003(4) -0.0007(4)
Cl1 0.0284(14) 0.0124(13) 0.0313(15) 0.0020(12) 0.0062(12) 0.0009(12)
O1 0.013(4) 0.013(4) 0.029(4) 0.008(3) -0.007(3) 0.000(3)
O2 0.013(4) 0.022(4) 0.023(4) 0.008(3) 0.000(3) -0.004(3)
N1 0.023(5) 0.009(4) 0.018(4) -0.002(4) -0.007(4) 0.004(4)
N2 0.020(5) 0.021(5) 0.016(5) 0.003(4) -0.001(4) -0.001(4)
C1 0.024(5) 0.018(4) 0.020(5) -0.002(4) -0.005(4) -0.003(4)
C2 0.022(4) 0.015(4) 0.025(4) -0.002(3) -0.003(3) -0.001(3)
C3 0.022(5) 0.030(5) 0.035(5) 0.002(5) -0.001(4) 0.001(5)
C4 0.019(5) 0.039(6) 0.037(6) 0.002(5) -0.002(5) 0.002(5)
C5 0.026(5) 0.038(5) 0.041(6) 0.005(5) -0.003(5) 0.003(5)
C6 0.027(5) 0.024(5) 0.033(5) 0.004(4) -0.003(4) -0.005(4)
C7 0.012(5) 0.021(5) 0.024(5) -0.003(5) -0.003(4) -0.002(4)
C8 0.019(5) 0.018(5) 0.027(5) 0.004(4) 0.002(4) -0.006(4)
C9 0.016(4) 0.022(4) 0.023(4) 0.001(4) -0.004(4) -0.002(4)
C10 0.030(6) 0.034(7) 0.025(6) 0.008(5) -0.006(5) 0.002(6)
C11 0.024(5) 0.016(5) 0.022(5) -0.001(4) 0.000(4) 0.003(4)
C12 0.019(4) 0.019(4) 0.024(4) 0.006(4) 0.000(4) 0.003(4)
C13 0.025(5) 0.029(5) 0.025(5) 0.007(4) 0.003(4) 0.001(5)
C14 0.022(5) 0.037(5) 0.033(5) 0.004(5) 0.003(5) 0.001(5)
C15 0.017(5) 0.035(5) 0.034(5) 0.005(5) 0.002(4) 0.002(5)
C16 0.010(4) 0.023(4) 0.033(5) 0.006(4) 0.001(4) 0.001(4)
C17 0.021(5) 0.020(5) 0.041(5) 0.010(5) -0.010(4) -0.005(4)
C18 0.025(5) 0.017(5) 0.041(6) 0.002(4) -0.011(5) 0.000(4)
C19 0.023(5) 0.021(5) 0.031(5) -0.001(4) -0.015(4) 0.004(4)
C20 0.015(4) 0.018(5) 0.028(5) 0.010(4) -0.005(4) 0.002(4)
C21 0.012(3) 0.013(3) 0.023(3) 0.005(3) -0.002(3) 0.003(3)
C22 0.020(4) 0.010(3) 0.023(4) 0.006(3) 0.001(3) -0.001(3)
C23 0.025(5) 0.011(4) 0.023(4) 0.008(4) 0.003(4) 0.001(4)
C24 0.024(5) 0.014(4) 0.022(5) 0.004(4) -0.003(4) 0.002(4)
C25 0.016(4) 0.013(4) 0.024(5) 0.011(4) -0.004(4) 0.002(4)
C26 0.023(4) 0.015(3) 0.024(4) 0.008(3) 0.001(3) 0.002(3)
C27 0.020(4) 0.012(4) 0.027(5) 0.008(4) 0.005(4) -0.001(4)
C28 0.017(6) 0.029(6) 0.033(6) 0.010(5) 0.004(5) -0.006(5)
C29 0.041(7) 0.020(6) 0.031(6) -0.002(5) 0.009(5) -0.002(5)
C30 0.046(7) 0.031(7) 0.031(7) -0.002(5) -0.007(6) -0.008(6)
C31 0.015(6) 0.030(6) 0.040(7) 0.007(5) -0.007(5) -0.005(5)
C32 0.028(6) 0.026(6) 0.034(7) -0.006(5) 0.010(5) 0.001(5)
C33 0.038(7) 0.028(6) 0.028(6) 0.001(5) -0.002(6) 0.000(6)

loop_
_atom_type_symbol
_atom_type_description
_atom_type_scat_dispersion_real
_atom_type_scat_dispersion_imag
_atom_type_scat_source
C C 0.0033 0.0016 'International Tables Vol C Tables 4.2.6.8 and 6.1.1.4'
H H 0.0000 0.0000 'International Tables Vol C Tables 4.2.6.8 and 6.1.1.4'
N N 0.0061 0.0033 'International Tables Vol C Tables 4.2.6.8 and 6.1.1.4'
O O 0.0106 0.0060 'International Tables Vol C Tables 4.2.6.8 and 6.1.1.4'
Cl Cl 0.1484 0.1585 'International Tables Vol C Tables 4.2.6.8 and 6.1.1.4'
Ru Ru -1.2594 0.8363 'International Tables Vol C Tables 4.2.6.8 and 6.1.1.4'

loop_
_geom_angle_atom_site_label_1
_geom_angle_atom_site_label_2
_geom_angle_atom_site_label_3
_geom_angle
O1 Ru1 O2 87.8(3)
O1 Ru1 C25 151.7(4)
O2 Ru1 C25 88.5(3)
O1 Ru1 C22 92.5(3)
O2 Ru1 C22 161.3(4)
C25 Ru1 C22 82.3(4)
O1 Ru1 C24 160.2(4)
O2 Ru1 C24 111.9(4)
C25 Ru1 C24 37.6(4)
C22 Ru1 C24 69.6(4)
O1 Ru1 C26 113.6(4)
O2 Ru1 C26 93.2(3)
C25 Ru1 C26 38.7(4)
C22 Ru1 C26 69.6(4)
C24 Ru1 C26 69.0(4)
O1 Ru1 C27 88.2(3)
O2 Ru1 C27 122.1(3)
C25 Ru1 C27 70.2(4)
C22 Ru1 C27 39.3(4)
C24 Ru1 C27 83.1(4)
C26 Ru1 C27 38.5(4)
O1 Ru1 C23 121.3(4)
O2 Ru1 C23 150.0(4)
C25 Ru1 C23 69.1(4)
C22 Ru1 C23 37.9(4)
C24 Ru1 C23 38.8(4)
C26 Ru1 C23 81.8(4)
C27 Ru1 C23 70.0(4)
O1 Ru1 Cl1 85.0(2)
O2 Ru1 Cl1 84.9(2)
C25 Ru1 Cl1 122.5(3)
C22 Ru1 Cl1 113.7(3)
C24 Ru1 Cl1 94.3(3)
C26 Ru1 Cl1 161.2(3)
C27 Ru1 Cl1 151.9(3)
C23 Ru1 Cl1 90.5(3)
C7 O1 Ru1 121.9(6)
C11 O2 Ru1 126.9(7)
C7 N1 C1 130.1(9)
C7 N1 N2 111.3(8)
C1 N1 N2 118.4(8)
C8 N2 N1 105.6(8)
C6 C1 C2 121.1(10)
C6 C1 N1 118.7(10)
C2 C1 N1 120.1(9)
C3 C2 C1 117.2(11)
C3 C2 H2 121.4
C1 C2 H2 121.4
C4 C3 C2 123.5(12)
C4 C3 H3 118.2
C2 C3 H3 118.2
C3 C4 C5 118.9(11)
C3 C4 H4 120.5
C5 C4 H4 120.5
C6 C5 C4 119.7(12)
C6 C5 H5 120.1
C4 C5 H5 120.1
C5 C6 C1 119.4(11)
C5 C6 H6 120.3
C1 C6 H6 120.3
O1 C7 N1 124.7(9)
O1 C7 C9 128.3(10)
N1 C7 C9 106.9(9)
N2 C8 C9 111.8(9)
N2 C8 C10 118.0(10)
C9 C8 C10 130.0(10)
C11 C9 C7 125.7(10)
C11 C9 C8 130.0(10)
C7 C9 C8 104.3(9)
C8 C10 H10A 109.5
C8 C10 H10B 109.5
H10A C10 H10B 109.5
C8 C10 H10C 109.5
H10A C10 H10C 109.5
H10B C10 H10C 109.5
O2 C11 C9 124.3(10)
O2 C11 C12 115.7(9)
C9 C11 C12 120.0(9)
C13 C12 C21 120.4(10)
C13 C12 C11 122.0(10)
C21 C12 C11 117.7(9)
C12 C13 C14 120.9(12)
C12 C13 H13 119.6
C14 C13 H13 119.6
C15 C14 C13 119.5(11)
C15 C14 H14 120.3
C13 C14 H14 120.3
C14 C15 C16 121.8(11)
C14 C15 H15 119.1
C16 C15 H15 119.1
C17 C16 C15 123.1(10)
C17 C16 C21 117.9(10)
C15 C16 C21 118.8(10)
C18 C17 C16 122.0(11)
C18 C17 H17 119.0
C16 C17 H17 119.0
C17 C18 C19 120.2(11)
C17 C18 H18 119.9
C19 C18 H18 119.9
C18 C19 C20 119.7(11)
C18 C19 H19 120.1
C20 C19 H19 120.1
C21 C20 C19 120.6(10)
C21 C20 H20 119.7
C19 C20 H20 119.7
C20 C21 C16 119.5(10)
C20 C21 C12 121.9(10)
C16 C21 C12 118.5(10)
C23 C22 C27 121.3(10)
C23 C22 C28 121.4(10)
C27 C22 C28 117.0(10)
C23 C22 Ru1 72.1(6)
C27 C22 Ru1 71.0(6)
C28 C22 Ru1 124.7(7)
C22 C23 C24 119.3(10)
C22 C23 C29 120.7(10)
C24 C23 C29 119.9(10)
C22 C23 Ru1 70.0(6)
C24 C23 Ru1 69.7(6)
C29 C23 Ru1 130.5(8)
C25 C24 C23 120.3(10)
C25 C24 C30 120.9(10)
C23 C24 C30 118.7(10)
C25 C24 Ru1 70.9(6)
C23 C24 Ru1 71.5(6)
C30 C24 Ru1 127.6(8)
C24 C25 C26 120.7(10)
C24 C25 C31 121.2(10)
C26 C25 C31 117.9(10)
C24 C25 Ru1 71.4(6)
C26 C25 Ru1 71.3(6)
C31 C25 Ru1 126.5(7)
C27 C26 C25 120.8(10)
C27 C26 C32 119.4(10)
C25 C26 C32 119.7(10)
C27 C26 Ru1 70.9(6)
C25 C26 Ru1 70.0(6)
C32 C26 Ru1 128.2(8)
C26 C27 C22 117.4(10)
C26 C27 C33 123.4(10)
C22 C27 C33 119.2(10)
C26 C27 Ru1 70.6(6)
C22 C27 Ru1 69.7(6)
C33 C27 Ru1 130.4(8)
C22 C28 H28A 109.5
C22 C28 H28B 109.5
H28A C28 H28B 109.5
C22 C28 H28C 109.5
H28A C28 H28C 109.5
H28B C28 H28C 109.5
C23 C29 H29A 109.5
C23 C29 H29B 109.5
H29A C29 H29B 109.5
C23 C29 H29C 109.5
H29A C29 H29C 109.5
H29B C29 H29C 109.5
C24 C30 H30A 109.5
C24 C30 H30B 109.5
H30A C30 H30B 109.5
C24 C30 H30C 109.5
H30A C30 H30C 109.5
H30B C30 H30C 109.5
C25 C31 H31A 109.5
C25 C31 H31B 109.5
H31A C31 H31B 109.5
C25 C31 H31C 109.5
H31A C31 H31C 109.5
H31B C31 H31C 109.5
C26 C32 H32A 109.5
C26 C32 H32B 109.5
H32A C32 H32B 109.5
C26 C32 H32C 109.5
H32A C32 H32C 109.5
H32B C32 H32C 109.5
C27 C33 H33A 109.5
C27 C33 H33B 109.5
H33A C33 H33B 109.5
C27 C33 H33C 109.5
H33A C33 H33C 109.5
H33B C33 H33C 109.5

loop_
_geom_bond_atom_site_label_1
_geom_bond_atom_site_label_2
_geom_bond_distance
Ru1 O1 2.118(7)
Ru1 O2 2.124(7)
Ru1 C25 2.175(10)
Ru1 C22 2.179(10)
Ru1 C24 2.181(11)
Ru1 C26 2.192(10)
Ru1 C27 2.195(10)
Ru1 C23 2.205(10)
Ru1 Cl1 2.423(3)
O1 C7 1.278(13)
O2 C11 1.275(13)
N1 C7 1.361(13)
N1 C1 1.421(14)
N1 N2 1.435(12)
N2 C8 1.332(14)
C1 C6 1.404(16)
C1 C2 1.405(15)
C2 C3 1.382(15)
C2 H2 0.9500
C3 C4 1.367(17)
C3 H3 0.9500
C4 C5 1.411(18)
C4 H4 0.9500
C5 C6 1.392(16)
C5 H5 0.9500
C6 H6 0.9500
C7 C9 1.448(15)
C8 C9 1.451(15)
C8 C10 1.502(15)
C9 C11 1.395(15)
C10 H10A 0.9800
C10 H10B 0.9800
C10 H10C 0.9800
C11 C12 1.500(15)
C12 C13 1.369(15)
C12 C21 1.462(15)
C13 C14 1.439(16)
C13 H13 0.9500
C14 C15 1.384(17)
C14 H14 0.9500
C15 C16 1.423(16)
C15 H15 0.9500
C16 C17 1.424(16)
C16 C21 1.438(14)
C17 C18 1.362(17)
C17 H17 0.9500
C18 C19 1.412(16)
C18 H18 0.9500
C19 C20 1.409(16)
C19 H19 0.9500
C20 C21 1.400(15)
C20 H20 0.9500
C22 C23 1.424(15)
C22 C27 1.472(15)
C22 C28 1.519(14)
C23 C24 1.458(15)
C23 C29 1.499(15)
C24 C25 1.405(15)
C24 C30 1.538(16)
C25 C26 1.446(15)
C25 C31 1.516(15)
C26 C27 1.447(15)
C26 C32 1.519(15)
C27 C33 1.478(16)
C28 H28A 0.9800
C28 H28B 0.9800
C28 H28C 0.9800
C29 H29A 0.9800
C29 H29B 0.9800
C29 H29C 0.9800
C30 H30A 0.9800
C30 H30B 0.9800
C30 H30C 0.9800
C31 H31A 0.9800
C31 H31B 0.9800
C31 H31C 0.9800
C32 H32A 0.9800
C32 H32B 0.9800
C32 H32C 0.9800
C33 H33A 0.9800
C33 H33B 0.9800
C33 H33C 0.9800

loop_
_geom_torsion_atom_site_label_1
_geom_torsion_atom_site_label_2
_geom_torsion_atom_site_label_3
_geom_torsion_atom_site_label_4
_geom_torsion
C7 N1 N2 C8 3.5(11)
C1 N1 N2 C8 178.3(9)
C7 N1 C1 C6 155.3(11)
N2 N1 C1 C6 -18.3(14)
C7 N1 C1 C2 -21.9(16)
N2 N1 C1 C2 164.4(9)
C6 C1 C2 C3 1.3(16)
N1 C1 C2 C3 178.5(10)
C1 C2 C3 C4 -2.7(18)
C2 C3 C4 C5 2.5(19)
C3 C4 C5 C6 -0.9(19)
C4 C5 C6 C1 -0.3(19)
C2 C1 C6 C5 0.1(18)
N1 C1 C6 C5 -177.1(11)
Ru1 O1 C7 N1 -165.0(8)
Ru1 O1 C7 C9 16.4(15)
C1 N1 C7 O1 4.1(18)
N2 N1 C7 O1 178.1(10)
C1 N1 C7 C9 -177.1(10)
N2 N1 C7 C9 -3.1(11)
N1 N2 C8 C9 -2.5(12)
N1 N2 C8 C10 -178.7(9)
O1 C7 C9 C11 3.4(19)
N1 C7 C9 C11 -175.4(10)
O1 C7 C9 C8 -179.8(11)
N1 C7 C9 C8 1.4(12)
N2 C8 C9 C11 177.4(11)
C10 C8 C9 C11 -7(2)
N2 C8 C9 C7 0.7(13)
C10 C8 C9 C7 176.4(12)
Ru1 O2 C11 C9 -8.9(15)
Ru1 O2 C11 C12 172.3(7)
C7 C9 C11 O2 -8.0(18)
C8 C9 C11 O2 176.0(11)
C7 C9 C11 C12 170.8(10)
C8 C9 C11 C12 -5.2(18)
O2 C11 C12 C13 96.3(13)
C9 C11 C12 C13 -82.6(14)
O2 C11 C12 C21 -84.1(12)
C9 C11 C12 C21 97.0(12)
C21 C12 C13 C14 -1.8(16)
C11 C12 C13 C14 177.8(10)
C12 C13 C14 C15 0.4(17)
C13 C14 C15 C16 -0.1(18)
C14 C15 C16 C17 177.7(11)
C14 C15 C16 C21 1.2(17)
C15 C16 C17 C18 -177.6(11)
C21 C16 C17 C18 -1.1(16)
C16 C17 C18 C19 -1.1(17)
C17 C18 C19 C20 1.2(16)
C18 C19 C20 C21 0.9(16)
C19 C20 C21 C16 -3.0(15)
C19 C20 C21 C12 179.4(10)
C17 C16 C21 C20 3.1(15)
C15 C16 C21 C20 179.8(10)
C17 C16 C21 C12 -179.3(10)
C15 C16 C21 C12 -2.6(15)
C13 C12 C21 C20 -179.5(10)
C11 C12 C21 C20 0.9(15)
C13 C12 C21 C16 2.9(15)
C11 C12 C21 C16 -176.7(9)
C27 C22 C23 C24 2.1(15)
C28 C22 C23 C24 -171.3(10)
Ru1 C22 C23 C24 -51.1(9)
C27 C22 C23 C29 179.2(10)
C28 C22 C23 C29 5.8(15)
Ru1 C22 C23 C29 126.0(10)
C27 C22 C23 Ru1 53.2(9)
C28 C22 C23 Ru1 -120.2(10)
C22 C23 C24 C25 -2.2(15)
C29 C23 C24 C25 -179.4(10)
Ru1 C23 C24 C25 -53.5(9)
C22 C23 C24 C30 174.6(10)
C29 C23 C24 C30 -2.5(15)
Ru1 C23 C24 C30 123.3(10)
C22 C23 C24 Ru1 51.3(9)
C29 C23 C24 Ru1 -125.9(10)
C23 C24 C25 C26 0.1(15)
C30 C24 C25 C26 -176.7(10)
Ru1 C24 C25 C26 -53.6(9)
C23 C24 C25 C31 175.7(10)
C30 C24 C25 C31 -1.0(16)
Ru1 C24 C25 C31 122.0(10)
C23 C24 C25 Ru1 53.7(9)
C30 C24 C25 Ru1 -123.0(10)
C24 C25 C26 C27 2.1(15)
C31 C25 C26 C27 -173.6(10)
Ru1 C25 C26 C27 -51.5(9)
C24 C25 C26 C32 177.1(10)
C31 C25 C26 C32 1.3(14)
Ru1 C25 C26 C32 123.4(10)
C24 C25 C26 Ru1 53.7(9)
C31 C25 C26 Ru1 -122.1(9)
C25 C26 C27 C22 -2.2(15)
C32 C26 C27 C22 -177.2(9)
Ru1 C26 C27 C22 -53.4(8)
C25 C26 C27 C33 177.3(10)
C32 C26 C27 C33 2.4(16)
Ru1 C26 C27 C33 126.2(10)
C25 C26 C27 Ru1 51.2(9)
C32 C26 C27 Ru1 -123.8(10)
C23 C22 C27 C26 0.1(15)
C28 C22 C27 C26 173.8(9)
Ru1 C22 C27 C26 53.8(8)
C23 C22 C27 C33 -179.5(10)
C28 C22 C27 C33 -5.8(14)
Ru1 C22 C27 C33 -125.7(9)
C23 C22 C27 Ru1 -53.7(9)
C28 C22 C27 Ru1 120.0(9)

loop_
_publcif_info_exptl_table_extra_item
sin_theta_over_lambda_max
